data_4119984
loop_
_publ_author_name
'Alexander G. Tskhovrebov'
'Basile Vuichoud'
'Euro Solari'
'Rosario Scopelliti'
'Kay Severin'

_publ_section_title
;
 Adducts of Nitrous Oxide and N-Heterocyclic Carbenes: Syntheses,
 Structures, and Reactivity
;
_journal_name_full 'Journal of the American Chemical Society'
_journal_page_first 9486
_journal_page_last 9492
_journal_paper_doi 10.1021/ja4030287
_journal_volume 135
_journal_year 2013
_chemical_formula_moiety 'C42 H48 Cu N8 O2, C F3 O3 S'
_chemical_formula_sum 'C43 H48 Cu F3 N8 O5 S'
_chemical_formula_weight 909.49
_space_group_IT_number 2
_symmetry_cell_setting triclinic
_symmetry_space_group_name_Hall '-P 1'
_symmetry_space_group_name_H-M 'P -1'
_atom_sites_solution_hydrogens geom
_atom_sites_solution_primary direct
_atom_sites_solution_secondary difmap
_audit_creation_method SHELXL-97
_audit_update_record
;
2013-02-22 # Formatted by publCIF
;
_cell_angle_alpha 93.525(11)
_cell_angle_beta 99.740(12)
_cell_angle_gamma 101.563(14)
_cell_formula_units_Z 2
_cell_length_a 11.568(2)
_cell_length_b 11.801(2)
_cell_length_c 17.111(2)
_cell_measurement_reflns_used 349
_cell_measurement_temperature 160(2)
_cell_measurement_theta_max 22
_cell_measurement_theta_min 3
_cell_volume 2244.5(6)
_computing_cell_refinement 'Dirax/lsq (Duisenberg & Schreurs, 1989-2000)'
_computing_data_collection 'Collect (Bruker AXS BV, 1997-2004)'
_computing_data_reduction 'EvalCCD (Duisenberg & Schreurs, 1990-2000)'
_computing_molecular_graphics 'Bruker SHELXTL'
_computing_publication_material 'Bruker SHELXTL'
_computing_structure_refinement 'SHELXL-97 (Sheldrick, 1997)'
_computing_structure_solution 'SHELXS-97 (Sheldrick, 1990)'
_diffrn_ambient_temperature 160(2)
_diffrn_measured_fraction_theta_full 0.983
_diffrn_measured_fraction_theta_max 0.983
_diffrn_measurement_device_type 'Bruker APEX II CCD'
_diffrn_measurement_method 'phi and omega scans'
_diffrn_radiation_monochromator graphite
_diffrn_radiation_source 'fine-focus sealed tube'
_diffrn_radiation_type MoK\a
_diffrn_radiation_wavelength 0.71073
_diffrn_reflns_av_R_equivalents 0.0000
_diffrn_reflns_av_sigmaI/netI 0.0559
_diffrn_reflns_limit_h_max 15
_diffrn_reflns_limit_h_min -15
_diffrn_reflns_limit_k_max 15
_diffrn_reflns_limit_k_min -15
_diffrn_reflns_limit_l_max 22
_diffrn_reflns_limit_l_min -22
_diffrn_reflns_number 10144
_diffrn_reflns_theta_full 27.50
_diffrn_reflns_theta_max 27.50
_diffrn_reflns_theta_min 3.14
_exptl_absorpt_coefficient_mu 0.598
_exptl_absorpt_correction_T_max 0.7456
_exptl_absorpt_correction_T_min 0.4577
_exptl_absorpt_correction_type multi-scan
_exptl_absorpt_process_details 'SADABS 2008, Bruker AXS, 2008'
_exptl_crystal_colour yellow
_exptl_crystal_density_diffrn 1.346
_exptl_crystal_description prismatic
_exptl_crystal_F_000 948
_exptl_crystal_size_max 0.55
_exptl_crystal_size_mid 0.43
_exptl_crystal_size_min 0.37
_refine_diff_density_max 1.629
_refine_diff_density_min -1.121
_refine_diff_density_rms 0.152
_refine_ls_extinction_method none
_refine_ls_goodness_of_fit_ref 1.148
_refine_ls_hydrogen_treatment constr
_refine_ls_matrix_type full
_refine_ls_number_parameters 552
_refine_ls_number_reflns 10144
_refine_ls_number_restraints 0
_refine_ls_restrained_S_all 1.148
_refine_ls_R_factor_all 0.1236
_refine_ls_R_factor_gt 0.1080
_refine_ls_shift/su_max 0.000
_refine_ls_shift/su_mean 0.000
_refine_ls_structure_factor_coef Fsqd
_refine_ls_weighting_details 'calc w=1/[\s^2^(Fo^2^)+(0.0000P)^2^+23.6959P] where P=(Fo^2^+2Fc^2^)/3'
_refine_ls_weighting_scheme calc
_refine_ls_wR_factor_gt 0.2731
_refine_ls_wR_factor_ref 0.2813
_reflns_number_gt 8533
_reflns_number_total 10144
_reflns_threshold_expression >2sigma(I)
_cod_data_source_file ja4030287_si_012.cif
_cod_data_source_block al393
_cod_original_cell_volume 2244.6(6)
_cod_database_code 4119984

loop_
_symmetry_equiv_pos_as_xyz
'x, y, z'
'-x, -y, -z'

loop_
_atom_site_label
_atom_site_type_symbol
_atom_site_fract_x
_atom_site_fract_y
_atom_site_fract_z
_atom_site_U_iso_or_equiv
_atom_site_adp_type
_atom_site_occupancy
_atom_site_symmetry_multiplicity
_atom_site_calc_flag
_atom_site_refinement_flags
Cu1 Cu 0.20048(8) 0.16779(8) 0.22376(5) 0.0240(2) Uani 1 1 d .
O1 O 0.3611(5) 0.0252(5) 0.2749(3) 0.0372(13) Uani 1 1 d .
O2 O -0.0445(5) 0.0812(5) 0.1607(4) 0.0408(14) Uani 1 1 d .
N1 N 0.2262(5) 0.1193(5) 0.4618(3) 0.0243(12) Uani 1 1 d .
N2 N 0.2278(6) 0.2890(5) 0.4174(3) 0.0275(12) Uani 1 1 d .
N3 N 0.2718(5) 0.1449(5) 0.3280(3) 0.0239(12) Uani 1 1 d .
N4 N 0.3450(6) 0.0682(5) 0.3381(4) 0.0288(13) Uani 1 1 d .
N5 N 0.0848(5) 0.2797(5) 0.0010(3) 0.0240(12) Uani 1 1 d .
N6 N 0.2622(5) 0.2512(5) 0.0470(3) 0.0262(12) Uani 1 1 d .
N7 N 0.1109(5) 0.1771(5) 0.1214(3) 0.0221(11) Uani 1 1 d .
N8 N -0.0070(5) 0.1242(6) 0.1036(4) 0.0314(14) Uani 1 1 d .
C1 C 0.2458(6) 0.1817(6) 0.3992(4) 0.0233(13) Uani 1 1 d .
C2 C 0.1969(7) 0.1909(7) 0.5198(4) 0.0327(16) Uani 1 1 d .
H2 H 0.1787 0.1691 0.5696 0.039 Uiso 1 1 calc R
C3 C 0.1985(7) 0.2965(7) 0.4933(4) 0.0327(16) Uani 1 1 d .
H3 H 0.1829 0.3627 0.5207 0.039 Uiso 1 1 calc R
C4 C 0.2267(7) -0.0020(6) 0.4701(4) 0.0281(15) Uani 1 1 d .
C5 C 0.1330(6) -0.0862(7) 0.4283(4) 0.0289(15) Uani 1 1 d .
C6 C 0.1290(7) -0.2015(7) 0.4441(4) 0.0326(16) Uani 1 1 d .
H6 H 0.0655 -0.2609 0.4154 0.039 Uiso 1 1 calc R
C7 C 0.2170(7) -0.2313(7) 0.5015(5) 0.0322(16) Uani 1 1 d .
C8 C 0.3112(7) -0.1439(7) 0.5412(4) 0.0333(17) Uani 1 1 d .
H8 H 0.3719 -0.1637 0.5793 0.040 Uiso 1 1 calc R
C9 C 0.3192(6) -0.0273(6) 0.5266(4) 0.0256(14) Uani 1 1 d .
C10 C 0.0347(7) -0.0561(8) 0.3667(5) 0.0405(19) Uani 1 1 d .
H10A H -0.0047 -0.0017 0.3922 0.061 Uiso 1 1 calc R
H10B H -0.0246 -0.1272 0.3445 0.061 Uiso 1 1 calc R
H10C H 0.0704 -0.0201 0.3238 0.061 Uiso 1 1 calc R
C11 C 0.2104(8) -0.3559(7) 0.5193(5) 0.0395(18) Uani 1 1 d .
H11A H 0.2715 -0.3866 0.4965 0.059 Uiso 1 1 calc R
H11B H 0.1306 -0.4026 0.4957 0.059 Uiso 1 1 calc R
H11C H 0.2248 -0.3595 0.5771 0.059 Uiso 1 1 calc R
C12 C 0.4233(7) 0.0667(7) 0.5695(5) 0.0359(17) Uani 1 1 d .
H12A H 0.4861 0.0310 0.5971 0.054 Uiso 1 1 calc R
H12B H 0.3955 0.1141 0.6085 0.054 Uiso 1 1 calc R
H12C H 0.4557 0.1160 0.5309 0.054 Uiso 1 1 calc R
C13 C 0.2487(6) 0.3908(6) 0.3744(4) 0.0267(14) Uani 1 1 d .
C14 C 0.1492(7) 0.4326(7) 0.3394(4) 0.0291(15) Uani 1 1 d .
C15 C 0.1714(8) 0.5417(7) 0.3113(5) 0.0371(18) Uani 1 1 d .
H15 H 0.1057 0.5730 0.2880 0.044 Uiso 1 1 calc R
C16 C 0.2884(8) 0.6063(7) 0.3166(4) 0.0344(17) Uani 1 1 d .
C17 C 0.3860(7) 0.5581(6) 0.3496(4) 0.0309(15) Uani 1 1 d .
H17 H 0.4657 0.6007 0.3522 0.037 Uiso 1 1 calc R
C18 C 0.3674(7) 0.4500(6) 0.3780(4) 0.0289(15) Uani 1 1 d .
C19 C 0.0217(7) 0.3644(8) 0.3340(6) 0.0415(19) Uani 1 1 d .
H19A H -0.0002 0.3677 0.3868 0.062 Uiso 1 1 calc R
H19B H 0.0163 0.2833 0.3145 0.062 Uiso 1 1 calc R
H19C H -0.0333 0.3982 0.2970 0.062 Uiso 1 1 calc R
C20 C 0.3107(10) 0.7289(8) 0.2918(6) 0.052(2) Uani 1 1 d .
H20A H 0.3781 0.7404 0.2633 0.077 Uiso 1 1 calc R
H20B H 0.3298 0.7849 0.3393 0.077 Uiso 1 1 calc R
H20C H 0.2385 0.7406 0.2569 0.077 Uiso 1 1 calc R
C21 C 0.4722(7) 0.3984(7) 0.4135(5) 0.0372(17) Uani 1 1 d .
H21A H 0.4833 0.3386 0.3748 0.056 Uiso 1 1 calc R
H21B H 0.4556 0.3634 0.4620 0.056 Uiso 1 1 calc R
H21C H 0.5453 0.4597 0.4266 0.056 Uiso 1 1 calc R
C22 C 0.1484(6) 0.2334(6) 0.0589(4) 0.0202(12) Uani 1 1 d .
C23 C 0.1623(6) 0.3287(7) -0.0486(4) 0.0300(16) Uani 1 1 d .
H23 H 0.1411 0.3671 -0.0944 0.036 Uiso 1 1 calc R
C24 C 0.2730(7) 0.3110(7) -0.0194(4) 0.0302(15) Uani 1 1 d .
H24 H 0.3440 0.3350 -0.0404 0.036 Uiso 1 1 calc R
C25 C -0.0380(6) 0.2929(6) -0.0066(4) 0.0218(13) Uani 1 1 d .
C26 C -0.0666(6) 0.3660(6) 0.0518(4) 0.0240(13) Uani 1 1 d .
C27 C -0.1876(7) 0.3707(7) 0.0455(4) 0.0296(15) Uani 1 1 d .
H27 H -0.2107 0.4158 0.0857 0.035 Uiso 1 1 calc R
C28 C -0.2748(7) 0.3120(7) -0.0171(5) 0.0334(17) Uani 1 1 d .
C29 C -0.2417(6) 0.2440(7) -0.0756(4) 0.0309(15) Uani 1 1 d .
H29 H -0.3008 0.2060 -0.1199 0.037 Uiso 1 1 calc R
C30 C -0.1223(7) 0.2305(7) -0.0704(4) 0.0297(15) Uani 1 1 d .
C31 C 0.0289(8) 0.4352(7) 0.1181(4) 0.0350(17) Uani 1 1 d .
H31A H 0.0609 0.3821 0.1535 0.052 Uiso 1 1 calc R
H31B H -0.0060 0.4884 0.1485 0.052 Uiso 1 1 calc R
H31C H 0.0940 0.4799 0.0954 0.052 Uiso 1 1 calc R
C32 C -0.4043(7) 0.3209(9) -0.0212(6) 0.045(2) Uani 1 1 d .
H32A H -0.4132 0.3989 -0.0339 0.067 Uiso 1 1 calc R
H32B H -0.4277 0.3065 0.0303 0.067 Uiso 1 1 calc R
H32C H -0.4559 0.2631 -0.0627 0.067 Uiso 1 1 calc R
C33 C -0.0887(8) 0.1519(8) -0.1323(5) 0.043(2) Uani 1 1 d .
H33A H -0.0526 0.1990 -0.1707 0.065 Uiso 1 1 calc R
H33B H -0.1608 0.0964 -0.1601 0.065 Uiso 1 1 calc R
H33C H -0.0308 0.1096 -0.1060 0.065 Uiso 1 1 calc R
C34 C 0.3598(6) 0.2068(6) 0.0922(4) 0.0245(14) Uani 1 1 d .
C35 C 0.3750(6) 0.0972(7) 0.0671(4) 0.0289(15) Uani 1 1 d .
C36 C 0.4740(7) 0.0610(7) 0.1095(5) 0.0336(17) Uani 1 1 d .
H36 H 0.4864 -0.0140 0.0948 0.040 Uiso 1 1 calc R
C37 C 0.5542(7) 0.1299(8) 0.1716(5) 0.0392(19) Uani 1 1 d .
C38 C 0.5365(7) 0.2406(8) 0.1941(5) 0.0377(18) Uani 1 1 d .
H38 H 0.5919 0.2891 0.2362 0.045 Uiso 1 1 calc R
C39 C 0.4375(6) 0.2803(7) 0.1551(4) 0.0316(16) Uani 1 1 d .
C40 C 0.2910(7) 0.0256(7) -0.0031(5) 0.0360(17) Uani 1 1 d .
H40A H 0.2086 0.0131 0.0068 0.054 Uiso 1 1 calc R
H40B H 0.3132 -0.0496 -0.0110 0.054 Uiso 1 1 calc R
H40C H 0.2964 0.0666 -0.0509 0.054 Uiso 1 1 calc R
C41 C 0.6603(9) 0.0867(12) 0.2155(6) 0.065(3) Uani 1 1 d .
H41A H 0.6858 0.1275 0.2692 0.097 Uiso 1 1 calc R
H41B H 0.7270 0.1019 0.1864 0.097 Uiso 1 1 calc R
H41C H 0.6366 0.0030 0.2191 0.097 Uiso 1 1 calc R
C42 C 0.4181(8) 0.3999(8) 0.1781(6) 0.045(2) Uani 1 1 d .
H42A H 0.4197 0.4458 0.1323 0.067 Uiso 1 1 calc R
H42B H 0.4818 0.4387 0.2224 0.067 Uiso 1 1 calc R
H42C H 0.3400 0.3926 0.1946 0.067 Uiso 1 1 calc R
C43 C 0.2959(8) 0.3013(10) 0.7567(5) 0.051(2) Uani 1 1 d .
F1 F 0.3431(10) 0.2534(12) 0.7018(4) 0.152(6) Uani 1 1 d .
F2 F 0.2235(8) 0.2130(6) 0.7820(6) 0.094(3) Uani 1 1 d .
F3 F 0.3811(6) 0.3432(7) 0.8187(4) 0.079(2) Uani 1 1 d .
S1 S 0.2154(2) 0.4103(2) 0.72114(13) 0.0438(5) Uani 1 1 d .
O3 O 0.1736(12) 0.4485(9) 0.7884(5) 0.108(4) Uani 1 1 d .
O4 O 0.3074(8) 0.4898(10) 0.6935(6) 0.101(4) Uani 1 1 d .
O5 O 0.1266(7) 0.3516(7) 0.6551(5) 0.068(2) Uani 1 1 d .

loop_
_atom_site_aniso_label
_atom_site_aniso_U_11
_atom_site_aniso_U_22
_atom_site_aniso_U_33
_atom_site_aniso_U_23
_atom_site_aniso_U_13
_atom_site_aniso_U_12
Cu1 0.0235(4) 0.0332(5) 0.0185(4) 0.0050(3) 0.0057(3) 0.0112(3)
O1 0.051(3) 0.040(3) 0.031(3) 0.006(2) 0.021(3) 0.022(3)
O2 0.027(3) 0.055(4) 0.046(3) 0.021(3) 0.017(2) 0.009(3)
N1 0.027(3) 0.033(3) 0.017(3) 0.002(2) 0.009(2) 0.010(2)
N2 0.032(3) 0.032(3) 0.023(3) 0.003(2) 0.012(2) 0.012(3)
N3 0.024(3) 0.034(3) 0.019(3) 0.003(2) 0.010(2) 0.012(2)
N4 0.031(3) 0.035(3) 0.029(3) 0.009(2) 0.011(3) 0.019(3)
N5 0.024(3) 0.035(3) 0.019(3) 0.005(2) 0.009(2) 0.014(2)
N6 0.020(3) 0.040(3) 0.024(3) 0.008(2) 0.009(2) 0.012(2)
N7 0.014(2) 0.035(3) 0.020(3) 0.005(2) 0.004(2) 0.008(2)
N8 0.018(3) 0.045(4) 0.034(3) 0.009(3) 0.006(2) 0.010(3)
C1 0.020(3) 0.032(3) 0.020(3) 0.002(3) 0.003(2) 0.011(3)
C2 0.039(4) 0.043(4) 0.021(3) 0.000(3) 0.014(3) 0.013(3)
C3 0.038(4) 0.044(4) 0.024(4) 0.001(3) 0.015(3) 0.018(3)
C4 0.035(4) 0.035(4) 0.021(3) 0.007(3) 0.015(3) 0.011(3)
C5 0.026(3) 0.037(4) 0.027(4) 0.002(3) 0.008(3) 0.009(3)
C6 0.036(4) 0.033(4) 0.029(4) 0.001(3) 0.008(3) 0.007(3)
C7 0.035(4) 0.036(4) 0.032(4) 0.008(3) 0.017(3) 0.013(3)
C8 0.032(4) 0.052(5) 0.023(3) 0.008(3) 0.009(3) 0.020(3)
C9 0.023(3) 0.031(3) 0.023(3) 0.001(3) 0.007(3) 0.003(3)
C10 0.033(4) 0.047(5) 0.037(4) 0.010(4) -0.002(3) 0.005(4)
C11 0.045(5) 0.040(4) 0.040(5) 0.006(4) 0.016(4) 0.018(4)
C12 0.030(4) 0.042(4) 0.033(4) -0.002(3) -0.002(3) 0.011(3)
C13 0.027(3) 0.027(3) 0.028(4) 0.001(3) 0.006(3) 0.009(3)
C14 0.029(4) 0.037(4) 0.023(3) -0.005(3) 0.004(3) 0.014(3)
C15 0.047(5) 0.039(4) 0.030(4) 0.000(3) 0.007(3) 0.020(4)
C16 0.054(5) 0.033(4) 0.019(3) 0.003(3) 0.009(3) 0.015(4)
C17 0.032(4) 0.031(4) 0.028(4) 0.001(3) 0.009(3) 0.001(3)
C18 0.033(4) 0.032(4) 0.023(3) 0.000(3) 0.005(3) 0.011(3)
C19 0.026(4) 0.050(5) 0.048(5) 0.006(4) 0.003(3) 0.010(4)
C20 0.072(7) 0.035(5) 0.050(5) 0.015(4) 0.012(5) 0.010(4)
C21 0.031(4) 0.044(4) 0.038(4) 0.001(3) 0.006(3) 0.011(3)
C22 0.020(3) 0.025(3) 0.018(3) 0.003(2) 0.004(2) 0.009(2)
C23 0.027(4) 0.043(4) 0.027(4) 0.017(3) 0.014(3) 0.015(3)
C24 0.029(4) 0.042(4) 0.026(4) 0.013(3) 0.012(3) 0.013(3)
C25 0.021(3) 0.028(3) 0.019(3) 0.004(2) 0.006(2) 0.010(3)
C26 0.022(3) 0.031(3) 0.021(3) 0.006(3) 0.007(3) 0.009(3)
C27 0.031(4) 0.037(4) 0.031(4) 0.010(3) 0.017(3) 0.018(3)
C28 0.027(4) 0.041(4) 0.041(4) 0.022(3) 0.014(3) 0.015(3)
C29 0.024(3) 0.041(4) 0.028(4) 0.011(3) 0.003(3) 0.008(3)
C30 0.029(4) 0.037(4) 0.027(4) 0.008(3) 0.008(3) 0.012(3)
C31 0.045(5) 0.040(4) 0.023(4) -0.005(3) 0.008(3) 0.018(4)
C32 0.026(4) 0.062(6) 0.057(6) 0.024(5) 0.018(4) 0.021(4)
C33 0.049(5) 0.058(5) 0.027(4) -0.004(4) 0.000(3) 0.030(4)
C34 0.015(3) 0.041(4) 0.021(3) 0.004(3) 0.005(2) 0.010(3)
C35 0.020(3) 0.043(4) 0.027(4) 0.009(3) 0.010(3) 0.008(3)
C36 0.029(4) 0.047(4) 0.035(4) 0.011(3) 0.014(3) 0.024(3)
C37 0.023(4) 0.069(6) 0.031(4) 0.010(4) 0.009(3) 0.019(4)
C38 0.031(4) 0.058(5) 0.025(4) 0.002(3) 0.007(3) 0.011(4)
C39 0.023(3) 0.045(4) 0.027(4) 0.000(3) 0.011(3) 0.004(3)
C40 0.032(4) 0.035(4) 0.042(4) -0.004(3) 0.010(3) 0.008(3)
C41 0.041(5) 0.117(10) 0.049(6) 0.012(6) 0.005(4) 0.049(6)
C42 0.038(5) 0.050(5) 0.043(5) -0.009(4) 0.004(4) 0.008(4)
C43 0.035(5) 0.084(7) 0.036(5) -0.012(5) 0.014(4) 0.013(5)
F1 0.172(9) 0.302(15) 0.045(4) 0.008(6) 0.030(5) 0.190(11)
F2 0.093(6) 0.048(4) 0.138(7) 0.011(4) 0.011(5) 0.016(4)
F3 0.071(5) 0.103(6) 0.051(4) 0.019(4) -0.010(3) 0.008(4)
S1 0.0492(13) 0.0452(12) 0.0333(11) -0.0060(9) 0.0128(9) 0.0002(10)
O3 0.216(13) 0.104(7) 0.049(5) 0.027(5) 0.067(6) 0.099(8)
O4 0.060(5) 0.137(9) 0.087(7) 0.053(6) 0.002(5) -0.027(5)
O5 0.047(4) 0.082(5) 0.072(5) -0.018(4) -0.004(4) 0.025(4)

loop_
_atom_type_symbol
_atom_type_description
_atom_type_scat_dispersion_real
_atom_type_scat_dispersion_imag
_atom_type_scat_source
C C 0.0033 0.0016 'International Tables Vol C Tables 4.2.6.8 and 6.1.1.4'
H H 0.0000 0.0000 'International Tables Vol C Tables 4.2.6.8 and 6.1.1.4'
N N 0.0061 0.0033 'International Tables Vol C Tables 4.2.6.8 and 6.1.1.4'
O O 0.0106 0.0060 'International Tables Vol C Tables 4.2.6.8 and 6.1.1.4'
F F 0.0171 0.0103 'International Tables Vol C Tables 4.2.6.8 and 6.1.1.4'
S S 0.1246 0.1234 'International Tables Vol C Tables 4.2.6.8 and 6.1.1.4'
Cu Cu 0.3201 1.2651 'International Tables Vol C Tables 4.2.6.8 and 6.1.1.4'

loop_
_geom_angle_atom_site_label_1
_geom_angle_atom_site_label_2
_geom_angle_atom_site_label_3
_geom_angle
N3 Cu1 N7 172.6(3)
C1 N1 C2 108.3(6)
C1 N1 C4 129.2(6)
C2 N1 C4 122.4(6)
C1 N2 C3 109.7(6)
C1 N2 C13 128.8(6)
C3 N2 C13 121.0(6)
N4 N3 C1 111.0(5)
N4 N3 Cu1 119.6(4)
C1 N3 Cu1 128.5(4)
O1 N4 N3 112.8(6)
C22 N5 C23 108.3(5)
C22 N5 C25 128.1(5)
C23 N5 C25 123.1(6)
C22 N6 C24 109.9(6)
C22 N6 C34 126.3(6)
C24 N6 C34 123.7(6)
N8 N7 C22 112.0(5)
N8 N7 Cu1 119.1(4)
C22 N7 Cu1 128.9(4)
O2 N8 N7 113.0(6)
N2 C1 N1 107.2(6)
N2 C1 N3 124.3(6)
N1 C1 N3 128.4(6)
C3 C2 N1 108.4(6)
C3 C2 H2 125.8
N1 C2 H2 125.8
C2 C3 N2 106.3(6)
C2 C3 H3 126.8
N2 C3 H3 126.8
C5 C4 C9 123.0(7)
C5 C4 N1 119.4(7)
C9 C4 N1 117.4(7)
C4 C5 C6 118.1(7)
C4 C5 C10 121.7(7)
C6 C5 C10 120.2(7)
C5 C6 C7 121.4(7)
C5 C6 H6 119.3
C7 C6 H6 119.3
C8 C7 C6 118.6(7)
C8 C7 C11 120.5(7)
C6 C7 C11 120.9(8)
C7 C8 C9 121.8(7)
C7 C8 H8 119.1
C9 C8 H8 119.1
C8 C9 C4 117.1(7)
C8 C9 C12 121.2(7)
C4 C9 C12 121.7(7)
C5 C10 H10A 109.5
C5 C10 H10B 109.5
H10A C10 H10B 109.5
C5 C10 H10C 109.5
H10A C10 H10C 109.5
H10B C10 H10C 109.5
C7 C11 H11A 109.5
C7 C11 H11B 109.5
H11A C11 H11B 109.5
C7 C11 H11C 109.5
H11A C11 H11C 109.5
H11B C11 H11C 109.5
C9 C12 H12A 109.5
C9 C12 H12B 109.5
H12A C12 H12B 109.5
C9 C12 H12C 109.5
H12A C12 H12C 109.5
H12B C12 H12C 109.5
C18 C13 C14 123.2(7)
C18 C13 N2 118.2(6)
C14 C13 N2 118.1(6)
C15 C14 C13 117.2(7)
C15 C14 C19 120.8(7)
C13 C14 C19 121.9(7)
C14 C15 C16 121.5(7)
C14 C15 H15 119.2
C16 C15 H15 119.2
C15 C16 C17 119.0(7)
C15 C16 C20 120.8(8)
C17 C16 C20 120.2(8)
C18 C17 C16 121.1(7)
C18 C17 H17 119.4
C16 C17 H17 119.4
C17 C18 C13 117.8(7)
C17 C18 C21 121.1(7)
C13 C18 C21 121.1(7)
C14 C19 H19A 109.5
C14 C19 H19B 109.5
H19A C19 H19B 109.5
C14 C19 H19C 109.5
H19A C19 H19C 109.5
H19B C19 H19C 109.5
C16 C20 H20A 109.5
C16 C20 H20B 109.5
H20A C20 H20B 109.5
C16 C20 H20C 109.5
H20A C20 H20C 109.5
H20B C20 H20C 109.5
C18 C21 H21A 109.5
C18 C21 H21B 109.5
H21A C21 H21B 109.5
C18 C21 H21C 109.5
H21A C21 H21C 109.5
H21B C21 H21C 109.5
N5 C22 N6 107.8(6)
N5 C22 N7 129.2(6)
N6 C22 N7 123.0(6)
C24 C23 N5 107.5(6)
C24 C23 H23 126.2
N5 C23 H23 126.2
C23 C24 N6 106.4(6)
C23 C24 H24 126.8
N6 C24 H24 126.8
C30 C25 C26 123.4(6)
C30 C25 N5 118.4(6)
C26 C25 N5 118.3(6)
C27 C26 C25 116.7(6)
C27 C26 C31 122.0(6)
C25 C26 C31 121.3(6)
C28 C27 C26 122.4(7)
C28 C27 H27 118.8
C26 C27 H27 118.8
C27 C28 C29 119.0(7)
C27 C28 C32 120.1(7)
C29 C28 C32 120.9(8)
C28 C29 C30 121.4(7)
C28 C29 H29 119.3
C30 C29 H29 119.3
C25 C30 C29 117.0(7)
C25 C30 C33 122.1(7)
C29 C30 C33 120.9(7)
C26 C31 H31A 109.5
C26 C31 H31B 109.5
H31A C31 H31B 109.5
C26 C31 H31C 109.5
H31A C31 H31C 109.5
H31B C31 H31C 109.5
C28 C32 H32A 109.5
C28 C32 H32B 109.5
H32A C32 H32B 109.5
C28 C32 H32C 109.5
H32A C32 H32C 109.5
H32B C32 H32C 109.5
C30 C33 H33A 109.5
C30 C33 H33B 109.5
H33A C33 H33B 109.5
C30 C33 H33C 109.5
H33A C33 H33C 109.5
H33B C33 H33C 109.5
C35 C34 C39 123.7(6)
C35 C34 N6 118.2(6)
C39 C34 N6 117.9(6)
C34 C35 C36 116.2(7)
C34 C35 C40 120.6(6)
C36 C35 C40 123.2(7)
C37 C36 C35 122.7(8)
C37 C36 H36 118.6
C35 C36 H36 118.6
C36 C37 C38 119.1(7)
C36 C37 C41 120.7(9)
C38 C37 C41 120.2(8)
C37 C38 C39 120.6(8)
C37 C38 H38 119.7
C39 C38 H38 119.7
C34 C39 C38 117.6(7)
C34 C39 C42 121.2(7)
C38 C39 C42 121.2(7)
C35 C40 H40A 109.5
C35 C40 H40B 109.5
H40A C40 H40B 109.5
C35 C40 H40C 109.5
H40A C40 H40C 109.5
H40B C40 H40C 109.5
C37 C41 H41A 109.5
C37 C41 H41B 109.5
H41A C41 H41B 109.5
C37 C41 H41C 109.5
H41A C41 H41C 109.5
H41B C41 H41C 109.5
C39 C42 H42A 109.5
C39 C42 H42B 109.5
H42A C42 H42B 109.5
C39 C42 H42C 109.5
H42A C42 H42C 109.5
H42B C42 H42C 109.5
F3 C43 F1 108.8(9)
F3 C43 F2 105.1(9)
F1 C43 F2 105.6(11)
F3 C43 S1 111.8(8)
F1 C43 S1 113.5(8)
F2 C43 S1 111.6(7)
O3 S1 O5 116.8(7)
O3 S1 O4 117.8(7)
O5 S1 O4 110.1(6)
O3 S1 C43 103.5(5)
O5 S1 C43 104.9(5)
O4 S1 C43 101.4(6)

loop_
_geom_bond_atom_site_label_1
_geom_bond_atom_site_label_2
_geom_bond_distance
Cu1 N3 1.894(6)
Cu1 N7 1.900(5)
O1 N4 1.225(8)
O2 N8 1.231(8)
N1 C1 1.361(9)
N1 C2 1.393(9)
N1 C4 1.448(9)
N2 C1 1.351(9)
N2 C3 1.398(9)
N2 C13 1.448(9)
N3 N4 1.358(8)
N3 C1 1.369(8)
N5 C22 1.342(8)
N5 C23 1.404(8)
N5 C25 1.444(8)
N6 C22 1.343(8)
N6 C24 1.386(9)
N6 C34 1.463(8)
N7 N8 1.355(8)
N7 C22 1.379(8)
C2 C3 1.350(11)
C2 H2 0.9500
C3 H3 0.9500
C4 C5 1.375(11)
C4 C9 1.408(10)
C5 C6 1.396(11)
C5 C10 1.527(10)
C6 C7 1.405(11)
C6 H6 0.9500
C7 C8 1.387(12)
C7 C11 1.510(11)
C8 C9 1.401(11)
C8 H8 0.9500
C9 C12 1.512(10)
C10 H10A 0.9800
C10 H10B 0.9800
C10 H10C 0.9800
C11 H11A 0.9800
C11 H11B 0.9800
C11 H11C 0.9800
C12 H12A 0.9800
C12 H12B 0.9800
C12 H12C 0.9800
C13 C18 1.399(10)
C13 C14 1.400(10)
C14 C15 1.394(11)
C14 C19 1.516(11)
C15 C16 1.398(12)
C15 H15 0.9500
C16 C17 1.414(11)
C16 C20 1.517(11)
C17 C18 1.383(10)
C17 H17 0.9500
C18 C21 1.516(10)
C19 H19A 0.9800
C19 H19B 0.9800
C19 H19C 0.9800
C20 H20A 0.9800
C20 H20B 0.9800
C20 H20C 0.9800
C21 H21A 0.9800
C21 H21B 0.9800
C21 H21C 0.9800
C23 C24 1.355(10)
C23 H23 0.9500
C24 H24 0.9500
C25 C30 1.393(10)
C25 C26 1.405(9)
C26 C27 1.397(9)
C26 C31 1.508(10)
C27 C28 1.382(11)
C27 H27 0.9500
C28 C29 1.395(11)
C28 C32 1.513(10)
C29 C30 1.410(10)
C29 H29 0.9500
C30 C33 1.515(10)
C31 H31A 0.9800
C31 H31B 0.9800
C31 H31C 0.9800
C32 H32A 0.9800
C32 H32B 0.9800
C32 H32C 0.9800
C33 H33A 0.9800
C33 H33B 0.9800
C33 H33C 0.9800
C34 C35 1.392(10)
C34 C39 1.402(10)
C35 C36 1.405(10)
C35 C40 1.501(11)
C36 C37 1.383(12)
C36 H36 0.9500
C37 C38 1.403(12)
C37 C41 1.522(11)
C38 C39 1.404(11)
C38 H38 0.9500
C39 C42 1.512(11)
C40 H40A 0.9800
C40 H40B 0.9800
C40 H40C 0.9800
C41 H41A 0.9800
C41 H41B 0.9800
C41 H41C 0.9800
C42 H42A 0.9800
C42 H42B 0.9800
C42 H42C 0.9800
C43 F3 1.315(11)
C43 F1 1.316(10)
C43 F2 1.342(13)
C43 S1 1.810(11)
S1 O3 1.405(8)
S1 O5 1.427(8)
S1 O4 1.435(8)

loop_
_geom_torsion_atom_site_label_1
_geom_torsion_atom_site_label_2
_geom_torsion_atom_site_label_3
_geom_torsion_atom_site_label_4
_geom_torsion
C1 N3 N4 O1 173.6(6)
Cu1 N3 N4 O1 3.5(8)
C22 N7 N8 O2 -174.6(6)
Cu1 N7 N8 O2 4.7(8)
C3 N2 C1 N1 1.1(8)
C13 N2 C1 N1 173.2(7)
C3 N2 C1 N3 177.7(6)
C13 N2 C1 N3 -10.3(11)
C2 N1 C1 N2 -0.6(8)
C4 N1 C1 N2 175.9(7)
C2 N1 C1 N3 -177.0(7)
C4 N1 C1 N3 -0.5(12)
N4 N3 C1 N2 147.0(7)
Cu1 N3 C1 N2 -44.0(10)
N4 N3 C1 N1 -37.2(10)
Cu1 N3 C1 N1 131.8(6)
C1 N1 C2 C3 -0.1(9)
C4 N1 C2 C3 -176.9(7)
N1 C2 C3 N2 0.8(9)
C1 N2 C3 C2 -1.2(9)
C13 N2 C3 C2 -174.0(7)
C1 N1 C4 C5 -72.8(9)
C2 N1 C4 C5 103.2(8)
C1 N1 C4 C9 112.6(8)
C2 N1 C4 C9 -71.4(9)
C9 C4 C5 C6 1.3(10)
N1 C4 C5 C6 -173.0(6)
C9 C4 C5 C10 -179.2(7)
N1 C4 C5 C10 6.5(10)
C4 C5 C6 C7 0.7(11)
C10 C5 C6 C7 -178.8(7)
C5 C6 C7 C8 -1.9(11)
C5 C6 C7 C11 178.7(7)
C6 C7 C8 C9 1.3(11)
C11 C7 C8 C9 -179.4(7)
C7 C8 C9 C4 0.5(10)
C7 C8 C9 C12 -179.2(7)
C5 C4 C9 C8 -1.9(10)
N1 C4 C9 C8 172.5(6)
C5 C4 C9 C12 177.9(7)
N1 C4 C9 C12 -7.7(10)
C1 N2 C13 C18 -74.3(10)
C3 N2 C13 C18 96.9(8)
C1 N2 C13 C14 113.1(8)
C3 N2 C13 C14 -75.6(9)
C18 C13 C14 C15 -3.8(11)
N2 C13 C14 C15 168.4(6)
C18 C13 C14 C19 177.9(7)
N2 C13 C14 C19 -10.0(10)
C13 C14 C15 C16 0.9(11)
C19 C14 C15 C16 179.3(7)
C14 C15 C16 C17 1.6(11)
C14 C15 C16 C20 -175.0(7)
C15 C16 C17 C18 -1.5(11)
C20 C16 C17 C18 175.2(7)
C16 C17 C18 C13 -1.1(11)
C16 C17 C18 C21 -179.9(7)
C14 C13 C18 C17 3.9(11)
N2 C13 C18 C17 -168.3(6)
C14 C13 C18 C21 -177.4(7)
N2 C13 C18 C21 10.5(10)
C23 N5 C22 N6 -0.3(8)
C25 N5 C22 N6 -173.0(6)
C23 N5 C22 N7 179.5(7)
C25 N5 C22 N7 6.8(12)
C24 N6 C22 N5 0.5(8)
C34 N6 C22 N5 -174.7(6)
C24 N6 C22 N7 -179.3(6)
C34 N6 C22 N7 5.5(11)
N8 N7 C22 N5 27.9(10)
Cu1 N7 C22 N5 -151.3(6)
N8 N7 C22 N6 -152.4(6)
Cu1 N7 C22 N6 28.4(9)
C22 N5 C23 C24 -0.1(9)
C25 N5 C23 C24 173.0(6)
N5 C23 C24 N6 0.4(9)
C22 N6 C24 C23 -0.6(9)
C34 N6 C24 C23 174.8(7)
C22 N5 C25 C30 -114.7(8)
C23 N5 C25 C30 73.6(9)
C22 N5 C25 C26 63.9(9)
C23 N5 C25 C26 -107.8(8)
C30 C25 C26 C27 2.7(10)
N5 C25 C26 C27 -175.9(6)
C30 C25 C26 C31 -177.7(7)
N5 C25 C26 C31 3.8(10)
C25 C26 C27 C28 -3.6(10)
C31 C26 C27 C28 176.8(7)
C26 C27 C28 C29 1.1(11)
C26 C27 C28 C32 -179.5(7)
C27 C28 C29 C30 2.5(11)
C32 C28 C29 C30 -176.9(7)
C26 C25 C30 C29 0.6(11)
N5 C25 C30 C29 179.2(6)
C26 C25 C30 C33 -179.8(7)
N5 C25 C30 C33 -1.2(10)
C28 C29 C30 C25 -3.3(11)
C28 C29 C30 C33 177.1(7)
C22 N6 C34 C35 87.8(9)
C24 N6 C34 C35 -86.7(9)
C22 N6 C34 C39 -96.2(9)
C24 N6 C34 C39 89.2(9)
C39 C34 C35 C36 0.8(10)
N6 C34 C35 C36 176.5(6)
C39 C34 C35 C40 -177.3(7)
N6 C34 C35 C40 -1.6(10)
C34 C35 C36 C37 -1.3(11)
C40 C35 C36 C37 176.8(7)
C35 C36 C37 C38 0.3(12)
C35 C36 C37 C41 -179.8(8)
C36 C37 C38 C39 1.1(12)
C41 C37 C38 C39 -178.7(8)
C35 C34 C39 C38 0.6(11)
N6 C34 C39 C38 -175.1(6)
C35 C34 C39 C42 178.3(7)
N6 C34 C39 C42 2.7(10)
C37 C38 C39 C34 -1.5(11)
C37 C38 C39 C42 -179.3(8)
F3 C43 S1 O3 -56.6(9)
F1 C43 S1 O3 179.9(11)
F2 C43 S1 O3 60.8(9)
F3 C43 S1 O5 -179.5(7)
F1 C43 S1 O5 57.0(11)
F2 C43 S1 O5 -62.1(8)
F3 C43 S1 O4 65.9(8)
F1 C43 S1 O4 -57.6(11)
F2 C43 S1 O4 -176.7(8)
